data_4077051
loop_
_publ_author_name
'Chin, Chong Shik'
'Kim, Mieock'
'Lee, Hyungeui'
'Noh, Soyoung'
'Ok, Kang Min'

_publ_section_title
;
 Regio- and Stereoselective C&#x2212;C Bond Formation between
 Alkynes:&#x00A0; Synthesis of Linear Dienynes from Alkynes
;
_journal_issue 22
_journal_name_full Organometallics
_journal_page_first 4785
_journal_paper_doi 10.1021/om020493b
_journal_volume 21
_journal_year 2002
_chemical_formula_sum 'C50 H42 B Cl18 F4 Ir O P2'
_chemical_formula_weight 1637.89
_chemical_name_systematic
; 
 ? 
;
_space_group_IT_number 14
_symmetry_cell_setting monoclinic
_symmetry_space_group_name_Hall '-P 2yn'
_symmetry_space_group_name_H-M 'P 1 21/n 1'
_atom_sites_solution_hydrogens geom
_atom_sites_solution_primary direct
_atom_sites_solution_secondary difmap
_audit_creation_method SHELXL-97
_cell_angle_alpha 90.00
_cell_angle_beta 108.370(2)
_cell_angle_gamma 90.00
_cell_formula_units_Z 4
_cell_length_a 17.698(2)
_cell_length_b 16.6739(19)
_cell_length_c 20.021(2)
_cell_measurement_temperature 293(2)
_cell_volume 5607.0(11)
_computing_cell_refinement 'Bruker SMART'
_computing_data_collection 'Bruker SMART'
_computing_data_reduction 'Bruker SHELXTL'
_computing_molecular_graphics 'Bruker SHELXTL'
_computing_publication_material 'Bruker SHELXTL'
_computing_structure_refinement 'SHELXL-97 (Sheldrick, 1997)'
_computing_structure_solution 'SHELXS-97 (Sheldrick, 1990)'
_diffrn_ambient_temperature 293(2)
_diffrn_measured_fraction_theta_full 0.997
_diffrn_measured_fraction_theta_max 0.997
_diffrn_measurement_device_type 'CCD area detector'
_diffrn_measurement_method 'phi and omega scans'
_diffrn_radiation_monochromator graphite
_diffrn_radiation_source 'fine-focus sealed tube'
_diffrn_radiation_type MoK\a
_diffrn_radiation_wavelength 0.71073
_diffrn_reflns_av_R_equivalents 0.0822
_diffrn_reflns_av_sigmaI/netI 0.0871
_diffrn_reflns_limit_h_max 21
_diffrn_reflns_limit_h_min -21
_diffrn_reflns_limit_k_max 20
_diffrn_reflns_limit_k_min -18
_diffrn_reflns_limit_l_max 24
_diffrn_reflns_limit_l_min -24
_diffrn_reflns_number 42263
_diffrn_reflns_theta_full 25.55
_diffrn_reflns_theta_max 25.55
_diffrn_reflns_theta_min 1.34
_exptl_absorpt_coefficient_mu 4.189
_exptl_absorpt_correction_type none
_exptl_crystal_density_diffrn 2.425
_exptl_crystal_density_method 'not measured'
_exptl_crystal_F_000 4020
_refine_diff_density_max 1.339
_refine_diff_density_min -0.881
_refine_diff_density_rms 0.120
_refine_ls_extinction_method none
_refine_ls_goodness_of_fit_ref 0.947
_refine_ls_hydrogen_treatment mixed
_refine_ls_matrix_type full
_refine_ls_number_parameters 640
_refine_ls_number_reflns 10490
_refine_ls_number_restraints 0
_refine_ls_restrained_S_all 0.947
_refine_ls_R_factor_all 0.0896
_refine_ls_R_factor_gt 0.0430
_refine_ls_shift/su_max 0.001
_refine_ls_shift/su_mean 0.000
_refine_ls_structure_factor_coef Fsqd
_refine_ls_weighting_details 'calc w=1/[\s^2^(Fo^2^)+(0.0538P)^2^+0.0000P] where P=(Fo^2^+2Fc^2^)/3'
_refine_ls_weighting_scheme calc
_refine_ls_wR_factor_gt 0.0872
_refine_ls_wR_factor_ref 0.1052
_reflns_number_gt 6703
_reflns_number_total 10490
_reflns_threshold_expression >2sigma(I)
_cod_data_source_file om020493b.cif
_cod_data_source_block d046m
_cod_depositor_comments
;
The following automatic conversions were performed:

'_symmetry_cell_setting' value 'Monoclinic' changed to 'monoclinic'
according to /home/saulius/struct/CIF-dictionaries/cif_core.dic
dictionary named 'cif_core.dic' version 2.4.1 from 2010-06-29.

Automatic conversion script
Id: cif_fix_values 1715 2011-07-08 13:25:40Z adriana 
;
_cod_original_sg_symbol_H-M P2(1)/n
_cod_database_code 4077051

loop_
_symmetry_equiv_pos_as_xyz
'x, y, z'
'-x+1/2, y+1/2, -z+1/2'
'-x, -y, -z'
'x-1/2, -y-1/2, z-1/2'

loop_
_atom_site_label
_atom_site_type_symbol
_atom_site_fract_x
_atom_site_fract_y
_atom_site_fract_z
_atom_site_U_iso_or_equiv
_atom_site_adp_type
_atom_site_occupancy
_atom_site_symmetry_multiplicity
_atom_site_calc_flag
_atom_site_refinement_flags
Ir1 Ir 0.995421(14) 0.227571(15) 0.812974(12) 0.02928(8) Uani 1 1 d .
P1 P 0.98425(9) 0.11921(10) 0.73206(8) 0.0309(4) Uani 1 1 d .
P2 P 1.00934(10) 0.33665(10) 0.89519(8) 0.0327(4) Uani 1 1 d .
O1 O 0.8293(3) 0.2878(3) 0.7272(2) 0.0519(13) Uani 1 1 d .
C51 C 1.0563(4) 0.4249(4) 0.8717(3) 0.0346(15) Uani 1 1 d .
C71 C 1.0630(4) 0.3181(4) 0.9877(3) 0.0342(15) Uani 1 1 d .
C21 C 0.9329(3) 0.1381(4) 0.6381(3) 0.0315(15) Uani 1 1 d .
C61 C 0.9143(4) 0.3764(4) 0.8969(3) 0.0333(15) Uani 1 1 d .
C62 C 0.9032(4) 0.4578(4) 0.9060(3) 0.0463(18) Uani 1 1 d .
H62A H 0.9447 0.4935 0.9098 0.056 Uiso 1 1 calc R
C14 C 0.8902(4) 0.2652(4) 0.7601(3) 0.0347(15) Uani 1 1 d .
C1 C 1.0426(4) 0.2958(4) 0.7521(3) 0.0390(17) Uani 1 1 d .
H1A H 1.0075 0.3289 0.7192 0.047 Uiso 1 1 calc R
C56 C 1.1258(4) 0.4580(4) 0.9147(4) 0.0502(19) Uani 1 1 d .
H56A H 1.1531 0.4329 0.9569 0.060 Uiso 1 1 calc R
C5 C 1.1083(4) 0.1873(4) 0.8705(3) 0.0350(15) Uani 1 1 d .
C52 C 1.0160(4) 0.4641(4) 0.8095(3) 0.0463(18) Uani 1 1 d .
H52A H 0.9685 0.4429 0.7802 0.056 Uiso 1 1 calc R
C7 C 1.0506(4) 0.1252(4) 0.9558(3) 0.0354(15) Uani 1 1 d .
C31 C 1.0783(4) 0.0740(4) 0.7342(3) 0.0347(15) Uani 1 1 d .
C36 C 1.1206(4) 0.0264(4) 0.7900(3) 0.0385(16) Uani 1 1 d .
H36A H 1.0997 0.0156 0.8263 0.046 Uiso 1 1 calc R
C66 C 0.8507(4) 0.3249(4) 0.8932(3) 0.0356(15) Uani 1 1 d .
H66A H 0.8566 0.2701 0.8874 0.043 Uiso 1 1 calc R
C72 C 1.0231(4) 0.3230(4) 1.0382(3) 0.0440(17) Uani 1 1 d .
H72A H 0.9690 0.3345 1.0243 0.053 Uiso 1 1 calc R
C6 C 1.1150(4) 0.1427(4) 0.9288(3) 0.0392(16) Uani 1 1 d .
H6A H 1.1649 0.1220 0.9531 0.047 Uiso 1 1 calc R
C9 C 1.0004(5) 0.0935(4) 1.0516(3) 0.0477(18) Uani 1 1 d .
H9A H 1.0111 0.0796 1.0987 0.057 Uiso 1 1 calc R
C8 C 1.0627(4) 0.1027(4) 1.0260(3) 0.0472(19) Uani 1 1 d .
H8A H 1.1142 0.0939 1.0556 0.057 Uiso 1 1 calc R
C4 C 1.1783(4) 0.2051(4) 0.8530(4) 0.0472(19) Uani 1 1 d .
H4A H 1.2252 0.1806 0.8798 0.057 Uiso 1 1 calc R
C76 C 1.1447(4) 0.2990(4) 1.0095(3) 0.0391(16) Uani 1 1 d .
H76A H 1.1719 0.2945 0.9767 0.047 Uiso 1 1 calc R
C3 C 1.1829(4) 0.2545(4) 0.8009(4) 0.051(2) Uani 1 1 d .
H3A H 1.2327 0.2606 0.7951 0.062 Uiso 1 1 calc R
C43 C 0.8026(4) -0.0004(5) 0.7722(3) 0.0512(19) Uani 1 1 d .
H43A H 0.7547 0.0136 0.7792 0.061 Uiso 1 1 calc R
C42 C 0.8524(4) 0.0579(4) 0.7610(3) 0.0392(16) Uani 1 1 d .
H42A H 0.8379 0.1115 0.7610 0.047 Uiso 1 1 calc R
C44 C 0.8246(4) -0.0803(5) 0.7730(3) 0.052(2) Uani 1 1 d .
H44A H 0.7923 -0.1201 0.7820 0.062 Uiso 1 1 calc R
C74 C 1.1441(5) 0.2918(4) 1.1292(3) 0.050(2) Uani 1 1 d .
H74A H 1.1713 0.2823 1.1765 0.061 Uiso 1 1 calc R
C75 C 1.1838(4) 0.2869(4) 1.0800(3) 0.0457(18) Uani 1 1 d .
H75A H 1.2379 0.2753 1.0948 0.055 Uiso 1 1 calc R
C32 C 1.1113(4) 0.0903(4) 0.6813(4) 0.0475(18) Uani 1 1 d .
H32A H 1.0838 0.1224 0.6434 0.057 Uiso 1 1 calc R
C11 C 0.9080(4) 0.1239(4) 0.9400(3) 0.0367(16) Uani 1 1 d .
H11A H 0.8562 0.1304 0.9100 0.044 Uiso 1 1 calc R
C12 C 0.9714(4) 0.1340(4) 0.9147(3) 0.0382(16) Uani 1 1 d .
H12A H 0.9606 0.1473 0.8675 0.046 Uiso 1 1 calc R
C46 C 0.9434(4) -0.0424(4) 0.7489(3) 0.0413(17) Uani 1 1 d .
H46A H 0.9903 -0.0567 0.7405 0.050 Uiso 1 1 calc R
C25 C 0.8766(5) 0.2196(5) 0.5371(4) 0.070(3) Uani 1 1 d .
H25A H 0.8667 0.2707 0.5177 0.084 Uiso 1 1 calc R
C41 C 0.9232(4) 0.0389(4) 0.7499(3) 0.0345(15) Uani 1 1 d .
C26 C 0.9164(5) 0.2113(4) 0.6083(3) 0.053(2) Uani 1 1 d .
H26A H 0.9321 0.2569 0.6360 0.064 Uiso 1 1 calc R
Cl9 Cl 1.08774(19) -0.21981(16) 0.77553(14) 0.1095(9) Uani 1 1 d .
Cl8 Cl 1.07165(19) -0.13951(17) 0.64690(14) 0.1102(9) Uani 1 1 d .
C63 C 0.8305(5) 0.4862(5) 0.9095(4) 0.055(2) Uani 1 1 d .
H63A H 0.8231 0.5408 0.9144 0.066 Uiso 1 1 calc R
C10 C 0.9214(4) 0.1040(4) 1.0101(3) 0.0444(17) Uani 1 1 d .
C54 C 1.1155(4) 0.5665(4) 0.8343(4) 0.055(2) Uani 1 1 d .
H54A H 1.1355 0.6140 0.8221 0.065 Uiso 1 1 calc R
C53 C 1.0456(4) 0.5345(4) 0.7903(4) 0.0505(19) Uani 1 1 d .
H53A H 1.0186 0.5598 0.7482 0.061 Uiso 1 1 calc R
C17 C 1.0524(5) -0.2288(5) 0.6840(4) 0.076(3) Uani 1 1 d .
H17A H 0.9946 -0.2367 0.6696 0.091 Uiso 1 1 calc R
Cl7 Cl 1.0941(2) -0.31033(18) 0.65598(19) 0.1286(11) Uani 1 1 d .
C35 C 1.1938(4) -0.0055(4) 0.7924(4) 0.053(2) Uani 1 1 d .
H35A H 1.2212 -0.0383 0.8297 0.063 Uiso 1 1 calc R
C45 C 0.8943(5) -0.1008(4) 0.7604(3) 0.052(2) Uani 1 1 d .
H45A H 0.9081 -0.1545 0.7596 0.062 Uiso 1 1 calc R
C64 C 0.7702(4) 0.4335(5) 0.9058(4) 0.052(2) Uani 1 1 d .
H64A H 0.7219 0.4525 0.9087 0.063 Uiso 1 1 calc R
C73 C 1.0648(5) 0.3107(4) 1.1085(3) 0.0514(19) Uani 1 1 d .
H73A H 1.0387 0.3152 1.1420 0.062 Uiso 1 1 calc R
C24 C 0.8517(4) 0.1550(5) 0.4952(4) 0.060(2) Uani 1 1 d .
H24A H 0.8229 0.1612 0.4478 0.072 Uiso 1 1 calc R
C2 C 1.1187(4) 0.2981(4) 0.7543(4) 0.0471(18) Uani 1 1 d .
H2A H 1.1310 0.3316 0.7220 0.056 Uiso 1 1 calc R
Cl6 Cl 0.81845(17) 0.41629(15) 0.59927(14) 0.0975(8) Uani 1 1 d .
Cl5 Cl 0.97363(15) 0.46102(19) 0.59796(15) 0.1132(10) Uani 1 1 d .
F3 F 0.7281(2) 0.1797(3) 0.8090(2) 0.0718(13) Uani 1 1 d .
F4 F 0.6891(4) 0.1520(3) 0.9010(2) 0.111(2) Uani 1 1 d .
B1 B 0.6638(6) 0.1599(6) 0.8300(5) 0.053(2) Uani 1 1 d .
C16 C 0.8730(5) 0.4797(5) 0.5617(4) 0.064(2) Uani 1 1 d .
H16A H 0.8625 0.5354 0.5715 0.077 Uiso 1 1 calc R
C33 C 1.1849(5) 0.0591(5) 0.6848(5) 0.070(2) Uani 1 1 d .
H33A H 1.2069 0.0705 0.6494 0.084 Uiso 1 1 calc R
C65 C 0.7800(4) 0.3533(4) 0.8978(3) 0.0487(18) Uani 1 1 d .
H65A H 0.7386 0.3179 0.8956 0.058 Uiso 1 1 calc R
C34 C 1.2256(5) 0.0111(5) 0.7404(4) 0.065(2) Uani 1 1 d .
H34A H 1.2749 -0.0100 0.7424 0.078 Uiso 1 1 calc R
C22 C 0.9091(5) 0.0715(4) 0.5951(3) 0.060(2) Uani 1 1 d .
H22A H 0.9195 0.0202 0.6141 0.072 Uiso 1 1 calc R
C55 C 1.1555(4) 0.5281(5) 0.8961(4) 0.060(2) Uani 1 1 d .
H55A H 1.2028 0.5494 0.9255 0.072 Uiso 1 1 calc R
C23 C 0.8697(5) 0.0810(5) 0.5239(4) 0.076(3) Uani 1 1 d .
H23A H 0.8554 0.0360 0.4953 0.091 Uiso 1 1 calc R
Cl4 Cl 0.84198(17) 0.46554(18) 0.47082(12) 0.1034(9) Uani 1 1 d .
F2 F 0.6342(3) 0.0863(3) 0.8034(3) 0.1015(18) Uani 1 1 d .
F1 F 0.6083(4) 0.2151(4) 0.8095(5) 0.168(4) Uani 1 1 d .
C13 C 0.8528(5) 0.0924(5) 1.0384(4) 0.067(2) Uani 1 1 d .
H13A H 0.8729 0.0785 1.0874 0.101 Uiso 1 1 calc R
H13B H 0.8192 0.0501 1.0129 0.101 Uiso 1 1 calc R
H13C H 0.8227 0.1412 1.0330 0.101 Uiso 1 1 calc R
C15 C 0.6510(6) 0.2476(6) 1.0215(5) 0.094(3) Uani 1 1 d .
H15A H 0.6699 0.2245 0.9846 0.113 Uiso 1 1 calc R
Cl3 Cl 0.6162(2) 0.3428(2) 0.99649(17) 0.1496(13) Uani 1 1 d .
Cl2 Cl 0.7285(2) 0.2506(3) 1.0981(2) 0.197(2) Uani 1 1 d .
Cl1 Cl 0.5772(3) 0.1900(3) 1.0308(3) 0.227(2) Uani 1 1 d .

loop_
_atom_site_aniso_label
_atom_site_aniso_U_11
_atom_site_aniso_U_22
_atom_site_aniso_U_33
_atom_site_aniso_U_23
_atom_site_aniso_U_13
_atom_site_aniso_U_12
Ir1 0.02733(13) 0.02849(14) 0.02885(12) -0.00115(13) 0.00432(9) -0.00004(13)
P1 0.0310(10) 0.0317(9) 0.0287(8) -0.0009(7) 0.0076(7) 0.0005(8)
P2 0.0309(9) 0.0315(10) 0.0302(8) -0.0021(7) 0.0017(7) -0.0004(8)
O1 0.036(3) 0.059(4) 0.048(3) 0.002(2) -0.004(2) 0.014(2)
C51 0.033(4) 0.033(4) 0.036(3) -0.001(3) 0.008(3) 0.001(3)
C71 0.040(4) 0.024(3) 0.033(3) -0.004(3) 0.004(3) -0.002(3)
C21 0.033(4) 0.037(4) 0.026(3) 0.003(3) 0.011(3) -0.001(3)
C61 0.039(4) 0.030(4) 0.028(3) -0.005(3) 0.005(3) 0.003(3)
C62 0.053(5) 0.035(4) 0.047(4) -0.007(3) 0.010(4) -0.007(4)
C14 0.039(4) 0.032(4) 0.034(3) -0.009(3) 0.012(3) -0.008(3)
C1 0.052(5) 0.032(4) 0.035(3) 0.002(3) 0.017(3) -0.007(3)
C56 0.046(5) 0.049(5) 0.046(4) 0.008(3) 0.000(4) -0.017(4)
C5 0.028(4) 0.033(4) 0.041(4) -0.006(3) 0.007(3) -0.003(3)
C52 0.042(5) 0.040(4) 0.046(4) 0.004(3) -0.001(3) -0.006(3)
C7 0.043(4) 0.025(4) 0.032(3) -0.001(3) 0.003(3) -0.001(3)
C31 0.030(4) 0.033(4) 0.041(4) -0.004(3) 0.012(3) 0.005(3)
C36 0.037(4) 0.036(4) 0.040(4) -0.004(3) 0.009(3) 0.004(3)
C66 0.041(4) 0.025(4) 0.040(4) -0.003(3) 0.013(3) 0.005(3)
C72 0.048(4) 0.042(4) 0.037(4) 0.003(3) 0.007(3) -0.003(4)
C6 0.031(4) 0.035(4) 0.041(4) -0.005(3) -0.004(3) 0.004(3)
C9 0.069(5) 0.038(4) 0.032(4) 0.005(3) 0.012(4) 0.000(4)
C8 0.051(5) 0.038(4) 0.040(4) 0.005(3) -0.004(4) 0.003(4)
C4 0.035(4) 0.047(5) 0.052(4) -0.012(3) 0.004(3) 0.002(3)
C76 0.040(4) 0.032(4) 0.040(4) -0.008(3) 0.005(3) 0.001(3)
C3 0.037(4) 0.064(6) 0.057(5) -0.011(4) 0.020(4) -0.006(4)
C43 0.040(4) 0.066(6) 0.047(4) -0.006(4) 0.012(3) -0.014(4)
C42 0.038(4) 0.040(4) 0.039(4) -0.011(3) 0.012(3) -0.010(3)
C44 0.053(5) 0.052(5) 0.046(4) 0.000(4) 0.009(4) -0.029(4)
C74 0.063(5) 0.041(5) 0.033(4) 0.002(3) -0.005(4) 0.000(4)
C75 0.043(4) 0.037(4) 0.044(4) -0.001(3) -0.004(3) 0.002(3)
C32 0.042(4) 0.048(5) 0.058(4) 0.013(4) 0.023(4) 0.008(4)
C11 0.041(4) 0.027(4) 0.040(4) 0.003(3) 0.009(3) 0.003(3)
C12 0.050(4) 0.028(4) 0.032(3) 0.008(3) 0.006(3) -0.004(3)
C46 0.045(4) 0.037(4) 0.040(4) -0.002(3) 0.011(3) -0.005(3)
C25 0.100(7) 0.065(6) 0.039(4) 0.011(4) 0.014(4) 0.027(5)
C41 0.042(4) 0.035(4) 0.028(3) -0.005(3) 0.013(3) -0.007(3)
C26 0.078(6) 0.040(5) 0.038(4) -0.001(3) 0.012(4) 0.005(4)
Cl9 0.146(3) 0.088(2) 0.0757(16) 0.0036(14) 0.0074(16) 0.0155(18)
Cl8 0.149(3) 0.101(2) 0.102(2) 0.0090(16) 0.069(2) 0.0037(19)
C63 0.062(5) 0.041(5) 0.064(5) -0.007(4) 0.023(4) 0.017(4)
C10 0.060(5) 0.036(4) 0.037(4) 0.001(3) 0.016(4) -0.001(4)
C54 0.052(5) 0.048(5) 0.064(5) 0.007(4) 0.019(4) -0.011(4)
C53 0.051(5) 0.052(5) 0.046(4) 0.007(4) 0.011(4) 0.004(4)
C17 0.065(6) 0.097(7) 0.073(6) -0.015(5) 0.032(5) -0.014(5)
Cl7 0.148(3) 0.088(2) 0.176(3) -0.045(2) 0.089(2) -0.021(2)
C35 0.047(5) 0.048(5) 0.055(5) 0.008(4) 0.004(4) 0.009(4)
C45 0.062(5) 0.041(5) 0.044(4) -0.004(3) 0.004(4) -0.016(4)
C64 0.045(5) 0.060(5) 0.053(4) -0.011(4) 0.017(4) 0.018(4)
C73 0.064(5) 0.054(5) 0.037(4) 0.000(3) 0.016(4) 0.005(4)
C24 0.054(5) 0.088(7) 0.035(4) 0.008(4) 0.009(4) 0.008(5)
C2 0.047(5) 0.047(5) 0.051(4) 0.002(3) 0.021(4) -0.015(4)
Cl6 0.129(2) 0.0684(16) 0.112(2) 0.0008(14) 0.0621(18) -0.0107(16)
Cl5 0.0734(18) 0.149(3) 0.102(2) -0.0011(19) 0.0073(15) 0.0130(17)
F3 0.060(3) 0.088(4) 0.068(3) -0.003(3) 0.022(2) -0.013(3)
F4 0.155(5) 0.125(5) 0.058(3) -0.005(3) 0.040(3) -0.037(4)
B1 0.049(6) 0.047(6) 0.064(6) 0.010(5) 0.021(5) -0.005(5)
C16 0.069(6) 0.052(5) 0.067(5) -0.004(4) 0.015(4) 0.008(4)
C33 0.066(6) 0.071(6) 0.087(6) 0.015(5) 0.046(5) 0.014(5)
C65 0.047(5) 0.053(5) 0.050(4) -0.003(4) 0.019(4) 0.008(4)
C34 0.044(5) 0.067(6) 0.086(6) 0.011(5) 0.024(5) 0.019(4)
C22 0.093(6) 0.041(5) 0.034(4) -0.001(3) 0.004(4) -0.019(4)
C55 0.045(5) 0.060(5) 0.063(5) 0.014(4) 0.001(4) -0.022(4)
C23 0.105(7) 0.073(6) 0.037(4) -0.011(4) 0.003(5) -0.028(6)
Cl4 0.112(2) 0.127(2) 0.0623(14) -0.0011(15) 0.0147(14) -0.0067(18)
F2 0.096(4) 0.094(4) 0.104(4) -0.019(3) 0.017(3) -0.040(3)
F1 0.092(5) 0.120(5) 0.327(11) 0.122(6) 0.114(6) 0.068(4)
C13 0.083(6) 0.066(6) 0.054(5) 0.014(4) 0.023(4) 0.002(5)
C15 0.094(8) 0.102(9) 0.088(7) -0.034(6) 0.033(6) -0.011(6)
Cl3 0.205(4) 0.129(3) 0.115(2) 0.007(2) 0.051(3) 0.031(3)
Cl2 0.142(3) 0.193(4) 0.191(4) -0.085(3) -0.039(3) 0.064(3)
Cl1 0.211(5) 0.221(5) 0.274(6) 0.004(5) 0.110(4) -0.095(4)

loop_
_atom_type_symbol
_atom_type_description
_atom_type_scat_dispersion_real
_atom_type_scat_dispersion_imag
_atom_type_scat_source
C C 0.0033 0.0016 'International Tables Vol C Tables 4.2.6.8 and 6.1.1.4'
H H 0.0000 0.0000 'International Tables Vol C Tables 4.2.6.8 and 6.1.1.4'
B B 0.0013 0.0007 'International Tables Vol C Tables 4.2.6.8 and 6.1.1.4'
O O 0.0106 0.0060 'International Tables Vol C Tables 4.2.6.8 and 6.1.1.4'
F F 0.0171 0.0103 'International Tables Vol C Tables 4.2.6.8 and 6.1.1.4'
P P 0.1023 0.0942 'International Tables Vol C Tables 4.2.6.8 and 6.1.1.4'
Ir Ir -1.4442 7.9887 'International Tables Vol C Tables 4.2.6.8 and 6.1.1.4'
Cl Cl 0.1484 0.1585 'International Tables Vol C Tables 4.2.6.8 and 6.1.1.4'

loop_
_geom_angle_atom_site_label_1
_geom_angle_atom_site_label_2
_geom_angle_atom_site_label_3
_geom_angle
C14 Ir1 C1 89.8(3)
C14 Ir1 C5 179.6(2)
C1 Ir1 C5 90.5(3)
C14 Ir1 P1 90.83(18)
C1 Ir1 P1 88.75(17)
C5 Ir1 P1 89.49(17)
C14 Ir1 P2 90.15(18)
C1 Ir1 P2 90.84(17)
C5 Ir1 P2 89.53(17)
P1 Ir1 P2 178.94(6)
C31 P1 C41 106.6(3)
C31 P1 C21 104.4(3)
C41 P1 C21 101.1(3)
C31 P1 Ir1 114.7(2)
C41 P1 Ir1 110.5(2)
C21 P1 Ir1 118.2(2)
C61 P2 C71 103.4(3)
C61 P2 C51 102.2(3)
C71 P2 C51 105.4(3)
C61 P2 Ir1 113.0(2)
C71 P2 Ir1 118.3(2)
C51 P2 Ir1 112.9(2)
C56 C51 C52 118.5(6)
C56 C51 P2 123.6(5)
C52 C51 P2 117.7(5)
C72 C71 C76 119.4(6)
C72 C71 P2 120.1(5)
C76 C71 P2 120.5(5)
C26 C21 C22 118.0(6)
C26 C21 P1 125.1(5)
C22 C21 P1 116.9(5)
C62 C61 C66 117.5(6)
C62 C61 P2 121.8(5)
C66 C61 P2 120.6(5)
C61 C62 C63 120.6(7)
O1 C14 Ir1 177.8(6)
C2 C1 Ir1 126.8(5)
C51 C56 C55 120.8(6)
C6 C5 C4 118.7(6)
C6 C5 Ir1 117.5(5)
C4 C5 Ir1 123.7(5)
C53 C52 C51 121.0(6)
C12 C7 C8 115.4(6)
C12 C7 C6 121.7(6)
C8 C7 C6 122.8(6)
C36 C31 C32 118.6(6)
C36 C31 P1 121.0(5)
C32 C31 P1 120.3(5)
C31 C36 C35 120.6(6)
C65 C66 C61 121.4(6)
C73 C72 C71 119.7(7)
C5 C6 C7 124.8(6)
C8 C9 C10 122.6(6)
C9 C8 C7 121.4(6)
C3 C4 C5 126.0(7)
C75 C76 C71 118.9(6)
C4 C3 C2 126.0(7)
C42 C43 C44 119.1(7)
C41 C42 C43 121.8(7)
C45 C44 C43 120.1(7)
C73 C74 C75 120.0(6)
C76 C75 C74 121.3(7)
C33 C32 C31 120.2(7)
C12 C11 C10 120.1(6)
C11 C12 C7 123.6(6)
C45 C46 C41 120.5(7)
C24 C25 C26 121.4(7)
C42 C41 C46 118.2(6)
C42 C41 P1 119.2(5)
C46 C41 P1 122.5(5)
C21 C26 C25 120.9(7)
C64 C63 C62 119.8(7)
C11 C10 C9 116.9(6)
C11 C10 C13 120.7(6)
C9 C10 C13 122.3(6)
C55 C54 C53 119.8(7)
C54 C53 C52 119.5(6)
Cl7 C17 Cl8 112.0(5)
Cl7 C17 Cl9 111.2(5)
Cl8 C17 Cl9 108.6(5)
C34 C35 C36 120.2(7)
C46 C45 C44 120.3(7)
C65 C64 C63 120.6(7)
C74 C73 C72 120.6(7)
C25 C24 C23 118.3(7)
C1 C2 C3 126.5(7)
F1 B1 F4 111.3(9)
F1 B1 F3 110.2(7)
F4 B1 F3 108.3(7)
F1 B1 F2 110.4(8)
F4 B1 F2 106.2(7)
F3 B1 F2 110.3(7)
Cl5 C16 Cl4 111.0(5)
Cl5 C16 Cl6 110.2(4)
Cl4 C16 Cl6 109.4(4)
C34 C33 C32 120.3(7)
C64 C65 C66 120.1(7)
C35 C34 C33 120.1(7)
C23 C22 C21 120.2(7)
C54 C55 C56 120.4(7)
C24 C23 C22 121.1(8)
Cl1 C15 Cl2 110.5(7)
Cl1 C15 Cl3 109.9(6)
Cl2 C15 Cl3 110.4(5)

loop_
_geom_bond_atom_site_label_1
_geom_bond_atom_site_label_2
_geom_bond_distance
Ir1 C14 1.933(7)
Ir1 C1 2.030(6)
Ir1 C5 2.078(6)
Ir1 P1 2.3930(16)
Ir1 P2 2.4131(16)
P1 C31 1.815(6)
P1 C41 1.825(6)
P1 C21 1.841(6)
P2 C61 1.819(6)
P2 C71 1.822(6)
P2 C51 1.823(6)
O1 C14 1.136(7)
C51 C56 1.375(8)
C51 C52 1.389(8)
C71 C72 1.405(9)
C71 C76 1.410(8)
C21 C26 1.350(8)
C21 C22 1.387(8)
C61 C62 1.392(8)
C61 C66 1.399(8)
C62 C63 1.393(9)
C1 C2 1.334(9)
C56 C55 1.379(9)
C5 C6 1.357(8)
C5 C4 1.422(9)
C52 C53 1.386(9)
C7 C12 1.392(8)
C7 C8 1.403(8)
C7 C6 1.437(9)
C31 C36 1.383(8)
C31 C32 1.386(8)
C36 C35 1.388(9)
C66 C65 1.368(8)
C72 C73 1.384(8)
C9 C8 1.362(9)
C9 C10 1.395(9)
C4 C3 1.351(9)
C76 C75 1.378(8)
C3 C2 1.422(10)
C43 C42 1.377(9)
C43 C44 1.387(10)
C42 C41 1.377(8)
C44 C45 1.378(10)
C74 C73 1.369(9)
C74 C75 1.380(10)
C32 C33 1.384(9)
C11 C12 1.379(8)
C11 C10 1.388(8)
C46 C45 1.371(9)
C46 C41 1.403(8)
C25 C24 1.351(10)
C25 C26 1.383(9)
Cl9 C17 1.747(8)
Cl8 C17 1.745(9)
C63 C64 1.367(10)
C10 C13 1.506(9)
C54 C55 1.376(9)
C54 C53 1.380(9)
C17 Cl7 1.722(9)
C35 C34 1.358(10)
C64 C65 1.365(9)
C24 C23 1.356(10)
Cl6 C16 1.753(8)
Cl5 C16 1.727(8)
F3 B1 1.372(9)
F4 B1 1.354(9)
B1 F1 1.313(10)
B1 F2 1.373(10)
C16 Cl4 1.742(8)
C33 C34 1.376(10)
C22 C23 1.384(9)
C15 Cl1 1.678(10)
C15 Cl2 1.705(10)
C15 Cl3 1.719(10)

loop_
_geom_torsion_atom_site_label_1
_geom_torsion_atom_site_label_2
_geom_torsion_atom_site_label_3
_geom_torsion_atom_site_label_4
_geom_torsion
C14 Ir1 P1 C31 161.0(3)
C1 Ir1 P1 C31 71.2(3)
C5 Ir1 P1 C31 -19.3(3)
P2 Ir1 P1 C31 4(3)
C14 Ir1 P1 C41 -78.5(3)
C1 Ir1 P1 C41 -168.3(3)
C5 Ir1 P1 C41 101.2(3)
P2 Ir1 P1 C41 124(3)
C14 Ir1 P1 C21 37.2(3)
C1 Ir1 P1 C21 -52.6(3)
C5 Ir1 P1 C21 -143.1(3)
P2 Ir1 P1 C21 -120(3)
C14 Ir1 P2 C61 23.2(3)
C1 Ir1 P2 C61 113.0(3)
C5 Ir1 P2 C61 -156.5(3)
P1 Ir1 P2 C61 -180(100)
C14 Ir1 P2 C71 144.2(3)
C1 Ir1 P2 C71 -126.0(3)
C5 Ir1 P2 C71 -35.5(3)
P1 Ir1 P2 C71 -59(3)
C14 Ir1 P2 C51 -92.1(3)
C1 Ir1 P2 C51 -2.3(3)
C5 Ir1 P2 C51 88.2(3)
P1 Ir1 P2 C51 65(3)
C61 P2 C51 C56 117.4(6)
C71 P2 C51 C56 9.6(7)
Ir1 P2 C51 C56 -120.9(5)
C61 P2 C51 C52 -57.1(6)
C71 P2 C51 C52 -164.9(5)
Ir1 P2 C51 C52 64.6(5)
C61 P2 C71 C72 10.1(6)
C51 P2 C71 C72 117.0(5)
Ir1 P2 C71 C72 -115.7(5)
C61 P2 C71 C76 -169.7(5)
C51 P2 C71 C76 -62.8(6)
Ir1 P2 C71 C76 64.6(5)
C31 P1 C21 C26 -113.2(6)
C41 P1 C21 C26 136.3(6)
Ir1 P1 C21 C26 15.7(7)
C31 P1 C21 C22 67.3(6)
C41 P1 C21 C22 -43.2(6)
Ir1 P1 C21 C22 -163.9(5)
C71 P2 C61 C62 87.2(5)
C51 P2 C61 C62 -22.1(6)
Ir1 P2 C61 C62 -143.7(5)
C71 P2 C61 C66 -89.0(5)
C51 P2 C61 C66 161.7(5)
Ir1 P2 C61 C66 40.1(5)
C66 C61 C62 C63 -1.5(9)
P2 C61 C62 C63 -177.8(5)
C1 Ir1 C14 O1 25(15)
C5 Ir1 C14 O1 158(35)
P1 Ir1 C14 O1 -64(15)
P2 Ir1 C14 O1 116(15)
C14 Ir1 C1 C2 -175.4(6)
C5 Ir1 C1 C2 4.9(6)
P1 Ir1 C1 C2 -84.6(6)
P2 Ir1 C1 C2 94.4(6)
C52 C51 C56 C55 -1.0(11)
P2 C51 C56 C55 -175.5(6)
C14 Ir1 C5 C6 39(35)
C1 Ir1 C5 C6 172.2(5)
P1 Ir1 C5 C6 -99.0(5)
P2 Ir1 C5 C6 81.4(5)
C14 Ir1 C5 C4 -140(35)
C1 Ir1 C5 C4 -6.4(5)
P1 Ir1 C5 C4 82.3(5)
P2 Ir1 C5 C4 -97.3(5)
C56 C51 C52 C53 1.1(10)
P2 C51 C52 C53 175.9(5)
C41 P1 C31 C36 -50.4(6)
C21 P1 C31 C36 -156.9(5)
Ir1 P1 C31 C36 72.2(5)
C41 P1 C31 C32 133.2(5)
C21 P1 C31 C32 26.6(6)
Ir1 P1 C31 C32 -104.2(5)
C32 C31 C36 C35 -1.1(9)
P1 C31 C36 C35 -177.6(5)
C62 C61 C66 C65 0.4(9)
P2 C61 C66 C65 176.8(5)
C76 C71 C72 C73 1.3(10)
P2 C71 C72 C73 -178.4(5)
C4 C5 C6 C7 175.0(6)
Ir1 C5 C6 C7 -3.7(8)
C12 C7 C6 C5 17.7(10)
C8 C7 C6 C5 -158.6(6)
C10 C9 C8 C7 1.3(11)
C12 C7 C8 C9 -2.4(9)
C6 C7 C8 C9 174.1(6)
C6 C5 C4 C3 -173.4(7)
Ir1 C5 C4 C3 5.2(10)
C72 C71 C76 C75 -1.1(9)
P2 C71 C76 C75 178.6(5)
C5 C4 C3 C2 0.3(12)
C44 C43 C42 C41 0.6(10)
C42 C43 C44 C45 -2.1(10)
C71 C76 C75 C74 1.2(9)
C73 C74 C75 C76 -1.5(10)
C36 C31 C32 C33 0.2(10)
P1 C31 C32 C33 176.8(6)
C10 C11 C12 C7 0.1(10)
C8 C7 C12 C11 1.8(9)
C6 C7 C12 C11 -174.7(6)
C43 C42 C41 C46 1.0(9)
C43 C42 C41 P1 177.7(5)
C45 C46 C41 C42 -1.4(9)
C45 C46 C41 P1 -177.9(5)
C31 P1 C41 C42 171.2(5)
C21 P1 C41 C42 -80.0(5)
Ir1 P1 C41 C42 45.9(5)
C31 P1 C41 C46 -12.3(6)
C21 P1 C41 C46 96.5(5)
Ir1 P1 C41 C46 -137.6(4)
C22 C21 C26 C25 0.4(11)
P1 C21 C26 C25 -179.1(6)
C24 C25 C26 C21 1.0(13)
C61 C62 C63 C64 1.7(10)
C12 C11 C10 C9 -1.3(9)
C12 C11 C10 C13 -179.7(6)
C8 C9 C10 C11 0.7(10)
C8 C9 C10 C13 179.0(7)
C55 C54 C53 C52 0.7(11)
C51 C52 C53 C54 -1.0(11)
C31 C36 C35 C34 1.3(11)
C41 C46 C45 C44 0.0(10)
C43 C44 C45 C46 1.8(10)
C62 C63 C64 C65 -0.8(11)
C75 C74 C73 C72 1.6(11)
C71 C72 C73 C74 -1.6(11)
C26 C25 C24 C23 -2.8(13)
Ir1 C1 C2 C3 -1.6(10)
C4 C3 C2 C1 -2.5(12)
C31 C32 C33 C34 0.5(12)
C63 C64 C65 C66 -0.3(11)
C61 C66 C65 C64 0.5(10)
C36 C35 C34 C33 -0.6(12)
C32 C33 C34 C35 -0.3(13)
C26 C21 C22 C23 0.1(11)
P1 C21 C22 C23 179.6(6)
C53 C54 C55 C56 -0.6(12)
C51 C56 C55 C54 0.7(12)
C25 C24 C23 C22 3.2(13)
C21 C22 C23 C24 -1.9(13)
